data_4001558
loop_
_publ_author_name
'Yang, Yuetao'
'Driesen, Kris'
'Nockemann, Peter'
'Van Hecke, Kristof'
'Van Meervelt, Luc'
'Binnemans, Koen'

_publ_section_title
;
 Lanthanide-Containing Metallomesogens with Low Transition Temperatures
;
_journal_issue 16
_journal_name_full 'Chemistry of Materials'
_journal_page_first 3698
_journal_paper_doi 10.1021/cm060644r
_journal_volume 18
_journal_year 2006
_chemical_formula_moiety '2(C48 H46 F9 La N2 O10 S3), C H Cl3'
_chemical_formula_sum 'C48.5 H46.5 Cl1.5 F9 La N2 O10 S3'
_chemical_formula_weight 1276.67
_chemical_name_systematic
; 
 ? 
;
_space_group_IT_number 2
_symmetry_cell_setting triclinic
_symmetry_space_group_name_Hall '-P 1'
_symmetry_space_group_name_H-M 'P -1'
_atom_sites_solution_hydrogens geom
_atom_sites_solution_primary direct
_atom_sites_solution_secondary difmap
_audit_creation_method SHELXL-97
_cell_angle_alpha 103.268(6)
_cell_angle_beta 97.491(4)
_cell_angle_gamma 102.145(10)
_cell_formula_units_Z 4
_cell_length_a 12.7129(12)
_cell_length_b 19.784(3)
_cell_length_c 22.611(2)
_cell_measurement_temperature 100(2)
_cell_volume 5315.0(11)
_computing_cell_refinement 'Bruker SAINT'
_computing_data_collection 'Bruker SMART'
_computing_data_reduction 'Bruker SAINT'
_computing_publication_material Platon
_computing_structure_refinement 'SHELXL-97 (Sheldrick, 1997)'
_computing_structure_solution 'SHELXS-97 (Sheldrick, 1990)'
_diffrn_ambient_temperature 100(2)
_diffrn_measured_fraction_theta_full 0.941
_diffrn_measured_fraction_theta_max 0.941
_diffrn_measurement_device_type 'SMART 6000'
_diffrn_measurement_method 'omega and phi scans'
_diffrn_radiation_monochromator 'crossed Goebel mirrors'
_diffrn_radiation_source 'fine-focus sealed tube'
_diffrn_radiation_type CuK\a
_diffrn_radiation_wavelength 1.54178
_diffrn_reflns_av_R_equivalents 0.1302
_diffrn_reflns_av_sigmaI/netI 0.1162
_diffrn_reflns_limit_h_max 15
_diffrn_reflns_limit_h_min -14
_diffrn_reflns_limit_k_max 24
_diffrn_reflns_limit_k_min -23
_diffrn_reflns_limit_l_max 27
_diffrn_reflns_limit_l_min -26
_diffrn_reflns_number 51972
_diffrn_reflns_theta_full 71.25
_diffrn_reflns_theta_max 71.25
_diffrn_reflns_theta_min 2.04
_exptl_absorpt_coefficient_mu 8.792
_exptl_absorpt_correction_T_max 0.415
_exptl_absorpt_correction_T_min 0.257
_exptl_absorpt_correction_type refdelf
_exptl_absorpt_process_details Platon
_exptl_crystal_colour yellow
_exptl_crystal_density_diffrn 1.595
_exptl_crystal_density_method 'not measured'
_exptl_crystal_description plate
_exptl_crystal_F_000 2572
_exptl_crystal_size_max 0.3
_exptl_crystal_size_mid 0.15
_exptl_crystal_size_min 0.1
_refine_diff_density_max 2.069
_refine_diff_density_min -2.573
_refine_diff_density_rms 0.210
_refine_ls_extinction_method none
_refine_ls_goodness_of_fit_ref 0.937
_refine_ls_hydrogen_treatment constr
_refine_ls_matrix_type full
_refine_ls_number_parameters 1425
_refine_ls_number_reflns 19426
_refine_ls_number_restraints 302
_refine_ls_restrained_S_all 0.955
_refine_ls_R_factor_all 0.1071
_refine_ls_R_factor_gt 0.0752
_refine_ls_shift/su_max 0.000
_refine_ls_shift/su_mean 0.000
_refine_ls_structure_factor_coef Fsqd
_refine_ls_weighting_details 'calc w=1/[\s^2^(Fo^2^)+(0.0722P)^2^+0.0000P] where P=(Fo^2^+2Fc^2^)/3'
_refine_ls_weighting_scheme calc
_refine_ls_wR_factor_gt 0.1720
_refine_ls_wR_factor_ref 0.1900
_reflns_number_gt 12702
_reflns_number_total 19426
_reflns_threshold_expression >2sigma(I)
_cod_data_source_file cm060644rsi20060317_060431.cif
_cod_data_source_block wg74
_cod_database_code 4001558

loop_
_symmetry_equiv_pos_as_xyz
'x, y, z'
'-x, -y, -z'

loop_
_atom_site_label
_atom_site_type_symbol
_atom_site_fract_x
_atom_site_fract_y
_atom_site_fract_z
_atom_site_U_iso_or_equiv
_atom_site_adp_type
_atom_site_occupancy
_atom_site_symmetry_multiplicity
_atom_site_calc_flag
_atom_site_refinement_flags
_atom_site_disorder_assembly
_atom_site_disorder_group
S1 S 0.62108(8) 0.07130(6) 0.52624(6) 0.0227(2) Uani 1 1 d . . .
C1 C 0.6826(4) 0.0064(3) 0.5399(2) 0.0266(12) Uani 1 1 d . . .
H1A H 0.6548 -0.0271 0.5604 0.032 Uiso 1 1 calc R . .
C2 C 0.7779(4) 0.0092(3) 0.5172(3) 0.0287(12) Uani 1 1 d . . .
H2A H 0.8225 -0.0218 0.5209 0.034 Uiso 1 1 calc R . .
C3 C 0.8008(3) 0.0656(2) 0.4871(2) 0.0192(10) Uani 1 1 d . . .
H3 H 0.8612 0.0750 0.4683 0.023 Uiso 1 1 calc R . .
C4 C 0.7218(3) 0.1044(2) 0.4896(2) 0.0190(10) Uani 1 1 d . . .
S2 S 0.76931(10) 0.12466(8) 0.24596(8) 0.0400(4) Uani 1 1 d . . .
C9 C 0.8012(4) 0.0786(3) 0.1814(3) 0.0408(15) Uani 1 1 d . . .
H9 H 0.8718 0.0858 0.1729 0.049 Uiso 1 1 calc R . .
C10 C 0.7158(5) 0.0310(4) 0.1439(3) 0.0450(15) Uani 1 1 d . . .
H10 H 0.7229 0.0020 0.1067 0.054 Uiso 1 1 calc R . .
C11 C 0.6094(3) 0.0257(2) 0.1633(2) 0.0174(9) Uani 1 1 d . . .
H11 H 0.5418 -0.0041 0.1422 0.021 Uiso 1 1 calc R . .
C12 C 0.6348(4) 0.0789(2) 0.2241(2) 0.0246(11) Uani 1 1 d . . .
S3 S 0.71072(11) 0.38289(9) 0.27350(8) 0.0456(4) Uani 1 1 d . . .
C17 C 0.7461(4) 0.4475(4) 0.2392(3) 0.0409(15) Uani 1 1 d . . .
H17 H 0.8170 0.4632 0.2329 0.049 Uiso 1 1 calc R . .
C18 C 0.6606(4) 0.4762(3) 0.2207(3) 0.0360(14) Uani 1 1 d . . .
H18 H 0.6697 0.5124 0.2004 0.043 Uiso 1 1 calc R . .
C19 C 0.5536(3) 0.4450(2) 0.23571(18) 0.0104(7) Uani 1 1 d U . .
H19 H 0.4880 0.4583 0.2289 0.012 Uiso 1 1 calc R . .
C20 C 0.5765(3) 0.3863(3) 0.2647(2) 0.0233(11) Uani 1 1 d . . .
S4 S 0.40176(10) 0.94331(6) 0.01349(6) 0.0297(3) Uani 1 1 d . . .
C49 C 0.3377(5) 1.0094(3) 0.0366(3) 0.0331(13) Uani 1 1 d . . .
H49 H 0.3485 1.0517 0.0243 0.040 Uiso 1 1 calc R . .
C50 C 0.2690(5) 0.9930(3) 0.0752(3) 0.0361(13) Uani 1 1 d . . .
H50 H 0.2270 1.0230 0.0920 0.043 Uiso 1 1 calc R . .
C51 C 0.2673(4) 0.9260(3) 0.0877(2) 0.0278(12) Uani 1 1 d . . .
H51 H 0.2239 0.9068 0.1128 0.033 Uiso 1 1 calc R . .
C52 C 0.3385(3) 0.8927(2) 0.0575(2) 0.0224(11) Uani 1 1 d . . .
S6 S 0.64517(10) 0.67745(8) 0.25703(7) 0.0361(3) Uani 1 1 d . . .
C65 C 0.7044(4) 0.6567(3) 0.3196(3) 0.0323(13) Uani 1 1 d . . .
H65 H 0.6702 0.6505 0.3526 0.039 Uiso 1 1 calc R . .
C66 C 0.8093(4) 0.6499(3) 0.3162(3) 0.0309(13) Uani 1 1 d . . .
H66 H 0.8527 0.6402 0.3481 0.037 Uiso 1 1 calc R . .
C67 C 0.8490(4) 0.6589(3) 0.2594(2) 0.0238(9) Uani 1 1 d U . .
H67 H 0.9155 0.6534 0.2488 0.029 Uiso 1 1 calc R . .
C68 C 0.7601(3) 0.6787(2) 0.2226(2) 0.0210(10) Uani 1 1 d . . .
Cl1 Cl 0.15366(13) 0.80053(11) 0.28331(9) 0.0575(5) Uani 1 1 d . . .
F1 F 0.9670(2) 0.24810(16) 0.38462(16) 0.0330(7) Uani 1 1 d U . .
La1 La 0.512493(16) 0.228109(12) 0.389977(12) 0.01589(5) Uani 1 1 d . . .
N1 N 0.7247(3) 0.4390(2) 0.5075(2) 0.0317(11) Uani 1 1 d . . .
H1 H 0.6910 0.3973 0.4840 0.038 Uiso 1 1 calc R . .
O1 O 0.6229(2) 0.18430(17) 0.46590(15) 0.0209(7) Uani 1 1 d U . .
Cl2 Cl -0.01342(13) 0.86211(11) 0.33155(10) 0.0641(5) Uani 1 1 d . . .
F2 F 0.8645(3) 0.2941(2) 0.33170(16) 0.0395(8) Uani 1 1 d U . .
La2 La 0.600379(16) 0.754623(12) 0.055901(12) 0.01602(5) Uani 1 1 d . . .
N2 N 0.5057(3) 0.2222(2) 0.5824(2) 0.0257(10) Uani 1 1 d . . .
H2 H 0.5130 0.2215 0.5449 0.031 Uiso 1 1 calc R . .
O2 O 0.7177(2) 0.28836(16) 0.41071(16) 0.0197(7) Uani 1 1 d . . .
Cl3 Cl 0.08269(12) 0.76695(9) 0.39084(8) 0.0480(4) Uani 1 1 d . . .
F3 F 0.9461(2) 0.35234(17) 0.42411(17) 0.0377(8) Uani 1 1 d U . .
N3 N 0.3435(3) 0.5390(2) -0.0214(2) 0.0326(11) Uani 1 1 d . . .
H3A H 0.3749 0.5841 -0.0093 0.039 Uiso 1 1 calc R . .
O3 O 0.5934(2) 0.15129(17) 0.31330(17) 0.0230(8) Uani 1 1 d . . .
F4 F 0.2528(4) -0.0462(3) 0.2263(2) 0.0832(15) Uani 1 1 d U . .
N4 N 0.4528(3) 0.7896(2) -0.1142(2) 0.0283(10) Uani 1 1 d . . .
H4 H 0.4777 0.7893 -0.0771 0.034 Uiso 1 1 calc R . .
O4 O 0.3828(3) 0.11389(19) 0.3370(2) 0.0339(10) Uani 1 1 d . . .
C5 C 0.7101(3) 0.1641(2) 0.4628(2) 0.0202(10) Uani 1 1 d . . .
F5 F 0.1865(3) 0.0443(3) 0.2506(3) 0.0801(14) Uani 1 1 d U . .
O5 O 0.5385(2) 0.29315(18) 0.31042(15) 0.0205(7) Uani 1 1 d . . .
C6 C 0.7980(3) 0.1969(2) 0.4371(2) 0.0207(9) Uani 1 1 d U . .
H6 H 0.8596 0.1786 0.4356 0.025 Uiso 1 1 calc R . .
F6 F 0.2275(3) -0.0091(2) 0.31678(17) 0.0414(9) Uani 1 1 d U . .
O6 O 0.3421(2) 0.26304(19) 0.35066(17) 0.0273(8) Uani 1 1 d . . .
C7 C 0.7924(3) 0.2560(2) 0.4142(2) 0.0192(10) Uani 1 1 d . . .
F7 F 0.1847(2) 0.3625(2) 0.28431(16) 0.0413(8) Uani 1 1 d U . .
O7 O 0.2274(3) 0.39627(19) 0.55061(17) 0.0272(8) Uani 1 1 d . . .
C8 C 0.8928(3) 0.2870(2) 0.3883(2) 0.0208(10) Uani 1 1 d . . .
F8 F 0.1930(2) 0.34801(18) 0.37559(15) 0.0329(7) Uani 1 1 d U . .
O8 O 0.5355(2) 0.34344(17) 0.46462(17) 0.0225(8) Uani 1 1 d . . .
F9 F 0.1307(2) 0.25749(19) 0.29669(17) 0.0383(9) Uani 1 1 d U . .
O9 O 0.0171(2) 0.11177(19) 0.42079(17) 0.0262(8) Uani 1 1 d . . .
F10 F 0.2348(3) 0.7287(2) 0.18238(17) 0.0431(8) Uani 1 1 d U . .
O10 O 0.4073(2) 0.19664(18) 0.46655(15) 0.0227(7) Uani 1 1 d . . .
F11 F 0.3701(3) 0.67989(19) 0.19562(16) 0.0379(8) Uani 1 1 d U . .
O11 O 0.4474(2) 0.81165(18) 0.03093(16) 0.0238(8) Uani 1 1 d . . .
F12 F 0.2295(3) 0.62627(19) 0.12391(18) 0.0431(9) Uani 1 1 d U . .
O12 O 0.4233(2) 0.69545(18) 0.08526(18) 0.0269(8) Uani 1 1 d . . .
C13 C 0.5589(3) 0.0981(3) 0.2663(2) 0.0232(11) Uani 1 1 d . . .
F13 F 0.9849(3) 0.9572(3) 0.2198(2) 0.0705(14) Uani 1 1 d U . .
O13 O 0.5877(2) 0.83512(18) 0.15604(15) 0.0205(8) Uani 1 1 d . C .
C14 C 0.4486(4) 0.0523(3) 0.2510(3) 0.0301(13) Uani 1 1 d . . .
H14 H 0.4279 0.0144 0.2154 0.036 Uiso 1 1 calc R . .
F14 F 0.9962(3) 0.8713(2) 0.1467(2) 0.0587(12) Uani 1 1 d U . .
O14 O 0.7727(3) 0.85033(19) 0.10086(17) 0.0257(8) Uani 1 1 d . C .
C15 C 0.3741(4) 0.0646(3) 0.2888(3) 0.0299(13) Uani 1 1 d . . .
F15 F 0.9551(3) 0.9635(2) 0.1277(2) 0.0549(11) Uani 1 1 d U . .
O15 O 0.6626(2) 0.69890(18) 0.13789(17) 0.0242(8) Uani 1 1 d . . .
C16 C 0.2592(5) 0.0123(3) 0.2696(3) 0.0378(15) Uani 1 1 d . . .
F16 F 1.0381(3) 0.7067(3) 0.09036(18) 0.0555(11) Uani 1 1 d U . .
O16 O 0.7676(2) 0.70648(18) 0.03734(15) 0.0211(7) Uani 1 1 d U . .
F17 F 0.9388(3) 0.6376(2) 0.0067(2) 0.0505(10) Uani 1 1 d U . .
O17 O 0.7583(3) 0.5762(2) -0.1563(2) 0.0356(10) Uani 1 1 d . . .
F18 F 0.9762(3) 0.7503(2) 0.01935(19) 0.0479(9) Uani 1 1 d U . .
O18 O 0.5142(3) 0.64147(17) -0.02251(18) 0.0265(9) Uani 1 1 d . . .
O19 O 0.9756(3) 0.8735(2) -0.0936(2) 0.0400(11) Uani 1 1 d . . .
O20 O 0.6314(3) 0.80317(19) -0.03112(16) 0.0244(8) Uani 1 1 d . . .
C21 C 0.5016(3) 0.3382(2) 0.2897(2) 0.0191(10) Uani 1 1 d . . .
C22 C 0.3925(3) 0.3452(2) 0.2905(2) 0.0200(10) Uani 1 1 d . . .
H22 H 0.3675 0.3766 0.2706 0.024 Uiso 1 1 calc R . .
C23 C 0.3234(3) 0.3075(3) 0.3195(2) 0.0215(11) Uani 1 1 d . . .
C24 C 0.2072(3) 0.3197(3) 0.3184(2) 0.0244(11) Uani 1 1 d . . .
C25 C 0.1590(4) 0.3275(3) 0.5167(3) 0.0316(13) Uani 1 1 d . . .
H25A H 0.1599 0.3210 0.4734 0.047 Uiso 1 1 calc R . .
H25B H 0.0854 0.3246 0.5235 0.047 Uiso 1 1 calc R . .
H25C H 0.1858 0.2907 0.5304 0.047 Uiso 1 1 calc R . .
C26 C 0.3354(3) 0.4104(2) 0.5459(2) 0.0230(10) Uani 1 1 d . . .
C27 C 0.3794(3) 0.3648(2) 0.5046(2) 0.0200(10) Uani 1 1 d . . .
H27 H 0.3346 0.3220 0.4787 0.024 Uiso 1 1 calc R . .
C28 C 0.4924(4) 0.3840(2) 0.5023(2) 0.0228(11) Uani 1 1 d . . .
C29 C 0.5573(4) 0.4514(2) 0.5420(2) 0.0242(12) Uani 1 1 d . . .
C30 C 0.5095(4) 0.4958(3) 0.5824(3) 0.0292(12) Uani 1 1 d . . .
H30 H 0.5524 0.5395 0.6075 0.035 Uiso 1 1 calc R . .
C31 C 0.3988(4) 0.4753(3) 0.5855(2) 0.0266(12) Uani 1 1 d . . .
H31 H 0.3680 0.5041 0.6133 0.032 Uiso 1 1 calc R . .
C32 C 0.6699(4) 0.4744(3) 0.5402(3) 0.0280(12) Uani 1 1 d . . .
H32 H 0.7074 0.5196 0.5653 0.034 Uiso 1 1 calc R . .
C33 C 0.8430(4) 0.4652(3) 0.5076(3) 0.0367(14) Uani 1 1 d U B .
H33A H 0.8642 0.5171 0.5228 0.044 Uiso 1 1 calc R . .
H33B H 0.8558 0.4526 0.4655 0.044 Uiso 1 1 calc R . .
C34 C 0.9131(4) 0.4332(4) 0.5479(3) 0.0464(15) Uani 1 1 d DU . .
H34A H 0.8808 0.3827 0.5425 0.056 Uiso 1 1 calc R A 1
H34B H 0.9869 0.4394 0.5394 0.056 Uiso 1 1 calc R A 1
C37 C 0.0160(4) 0.0956(3) 0.3559(3) 0.0312(13) Uani 1 1 d . . .
H37A H 0.0474 0.1386 0.3451 0.047 Uiso 1 1 calc R . .
H37B H -0.0581 0.0762 0.3339 0.047 Uiso 1 1 calc R . .
H37C H 0.0581 0.0611 0.3452 0.047 Uiso 1 1 calc R . .
C38 C 0.1174(3) 0.1371(2) 0.4602(2) 0.0220(11) Uani 1 1 d . . .
C39 C 0.2143(3) 0.1552(2) 0.4404(2) 0.0207(10) Uani 1 1 d . . .
H39 H 0.2148 0.1519 0.3987 0.025 Uiso 1 1 calc R . .
C40 C 0.3142(3) 0.1791(2) 0.4843(2) 0.0189(9) Uani 1 1 d U . .
C41 C 0.3092(3) 0.1841(3) 0.5469(2) 0.0235(11) Uani 1 1 d . . .
C42 C 0.2065(4) 0.1661(3) 0.5657(3) 0.0279(12) Uani 1 1 d . . .
H42 H 0.2044 0.1691 0.6072 0.033 Uiso 1 1 calc R . .
C43 C 0.1115(3) 0.1445(3) 0.5234(3) 0.0274(12) Uani 1 1 d . . .
H43 H 0.0442 0.1348 0.5357 0.033 Uiso 1 1 calc R . .
C44 C 0.4072(4) 0.2046(3) 0.5922(2) 0.0232(11) Uani 1 1 d . . .
H44 H 0.3995 0.2054 0.6327 0.028 Uiso 1 1 calc R . .
C45 C 0.6066(4) 0.2433(3) 0.6291(3) 0.0277(12) Uani 1 1 d . . .
H45A H 0.6564 0.2148 0.6150 0.033 Uiso 1 1 calc R . .
H45B H 0.5891 0.2335 0.6673 0.033 Uiso 1 1 calc R . .
C46 C 0.6634(3) 0.3227(3) 0.6418(3) 0.0271(12) Uani 1 1 d . . .
H46A H 0.7340 0.3325 0.6687 0.033 Uiso 1 1 calc R . .
H46B H 0.6767 0.3329 0.6031 0.033 Uiso 1 1 calc R . .
C47 C 0.5980(4) 0.3727(3) 0.6718(3) 0.0304(13) Uani 1 1 d . . .
H47A H 0.5687 0.3550 0.7044 0.036 Uiso 1 1 calc R . .
H47B H 0.5367 0.3721 0.6411 0.036 Uiso 1 1 calc R . .
C48 C 0.6661(5) 0.4496(3) 0.6989(3) 0.0369(14) Uani 1 1 d . . .
H48A H 0.7289 0.4504 0.7279 0.055 Uiso 1 1 calc R . .
H48B H 0.6225 0.4780 0.7197 0.055 Uiso 1 1 calc R . .
H48C H 0.6898 0.4690 0.6663 0.055 Uiso 1 1 calc R . .
C53 C 0.3732(3) 0.8269(2) 0.0598(2) 0.0195(10) Uani 1 1 d . . .
C54 C 0.3233(3) 0.7862(3) 0.0977(3) 0.0260(11) Uani 1 1 d . . .
H54 H 0.2687 0.8010 0.1170 0.031 Uiso 1 1 calc R . .
C55 C 0.3530(3) 0.7255(3) 0.1070(2) 0.0223(11) Uani 1 1 d . . .
C56 C 0.2968(4) 0.6903(3) 0.1528(3) 0.0287(12) Uani 1 1 d . . .
C61 C 0.6545(3) 0.8720(2) 0.2052(2) 0.0219(11) Uani 1 1 d D . .
C62 C 0.7704(4) 0.8941(3) 0.2080(3) 0.0305(13) Uani 1 1 d . C .
H62 H 0.8159 0.9158 0.2464 0.037 Uiso 1 1 calc R . .
C63 C 0.8168(4) 0.8841(3) 0.1554(3) 0.0275(12) Uani 1 1 d . . .
C64 C 0.9397(4) 0.9190(3) 0.1637(3) 0.0343(14) Uani 1 1 d . C .
C69 C 0.7548(3) 0.6929(2) 0.1629(2) 0.0179(10) Uani 1 1 d . . .
C70 C 0.8487(3) 0.6981(3) 0.1352(2) 0.0250(11) Uani 1 1 d . . .
H70 H 0.9150 0.6984 0.1583 0.030 Uiso 1 1 calc R . .
C71 C 0.8449(3) 0.7027(2) 0.0747(2) 0.0208(10) Uani 1 1 d . . .
C72 C 0.9523(4) 0.6998(3) 0.0493(3) 0.0286(12) Uani 1 1 d . . .
C73 C 0.8184(5) 0.6497(4) -0.1415(3) 0.0407(16) Uani 1 1 d . . .
H73A H 0.7705 0.6783 -0.1524 0.061 Uiso 1 1 calc R . .
H73B H 0.8773 0.6538 -0.1641 0.061 Uiso 1 1 calc R . .
H73C H 0.8478 0.6663 -0.0979 0.061 Uiso 1 1 calc R . .
C74 C 0.6706(4) 0.5621(3) -0.1285(2) 0.0261(12) Uani 1 1 d . . .
C75 C 0.6156(4) 0.4878(3) -0.1431(3) 0.0337(13) Uani 1 1 d . . .
H75 H 0.6412 0.4536 -0.1689 0.040 Uiso 1 1 calc R . .
C76 C 0.5245(5) 0.4677(3) -0.1185(3) 0.0323(13) Uani 1 1 d . . .
H76 H 0.4871 0.4196 -0.1285 0.039 Uiso 1 1 calc R . .
C77 C 0.4873(4) 0.5192(3) -0.0781(3) 0.0279(12) Uani 1 1 d . . .
C78 C 0.5448(4) 0.5938(3) -0.0613(3) 0.0276(12) Uani 1 1 d . . .
C79 C 0.6370(4) 0.6134(3) -0.0888(2) 0.0261(12) Uani 1 1 d . . .
H79 H 0.6747 0.6613 -0.0798 0.031 Uiso 1 1 calc R . .
C80 C 0.3895(4) 0.4973(3) -0.0559(3) 0.0316(13) Uani 1 1 d . . .
H80 H 0.3557 0.4485 -0.0674 0.038 Uiso 1 1 calc R . .
C81 C 0.2402(5) 0.5135(3) -0.0018(3) 0.0362(14) Uani 1 1 d . . .
H81A H 0.2497 0.5313 0.0428 0.043 Uiso 1 1 calc R . .
H81B H 0.2217 0.4615 -0.0120 0.043 Uiso 1 1 calc R . .
C82 C 0.1468(4) 0.5378(4) -0.0325(3) 0.0397(15) Uani 1 1 d . . .
H82A H 0.1680 0.5895 -0.0252 0.048 Uiso 1 1 calc R . .
H82B H 0.0834 0.5260 -0.0137 0.048 Uiso 1 1 calc R . .
C83 C 0.1151(5) 0.5027(4) -0.1033(3) 0.0429(16) Uani 1 1 d . . .
H83A H 0.1747 0.5203 -0.1229 0.052 Uiso 1 1 calc R . .
H83B H 0.1044 0.4512 -0.1109 0.052 Uiso 1 1 calc R . .
C84 C 0.0122(6) 0.5185(5) -0.1318(4) 0.062(2) Uani 1 1 d . . .
H84A H -0.0494 0.4938 -0.1180 0.093 Uiso 1 1 calc R . .
H84B H 0.0020 0.5024 -0.1761 0.093 Uiso 1 1 calc R . .
H84C H 0.0186 0.5691 -0.1196 0.093 Uiso 1 1 calc R . .
C85 C 1.0337(4) 0.8965(3) -0.0314(3) 0.0417(16) Uani 1 1 d . . .
H85A H 1.0088 0.9355 -0.0087 0.063 Uiso 1 1 calc R . .
H85B H 1.1106 0.9121 -0.0308 0.063 Uiso 1 1 calc R . .
H85C H 1.0207 0.8574 -0.0126 0.063 Uiso 1 1 calc R . .
C86 C 0.8651(4) 0.8506(3) -0.1041(3) 0.0276(12) Uani 1 1 d . . .
C87 C 0.8116(5) 0.8401(3) -0.1657(3) 0.0370(13) Uani 1 1 d . . .
H87 H 0.8523 0.8464 -0.1963 0.044 Uiso 1 1 calc R . .
C88 C 0.7011(4) 0.8209(3) -0.1798(3) 0.0298(12) Uani 1 1 d . . .
H88 H 0.6663 0.8165 -0.2198 0.036 Uiso 1 1 calc R . .
C89 C 0.6370(4) 0.8074(2) -0.1354(2) 0.0228(11) Uani 1 1 d . . .
C90 C 0.6893(4) 0.8159(2) -0.0732(2) 0.0232(11) Uani 1 1 d . . .
C91 C 0.8056(4) 0.8370(3) -0.0583(2) 0.0247(11) Uani 1 1 d . . .
H91 H 0.8419 0.8417 -0.0186 0.030 Uiso 1 1 calc R . .
C92 C 0.5225(4) 0.7960(3) -0.1513(3) 0.0285(12) Uani 1 1 d . . .
H92 H 0.4940 0.7927 -0.1922 0.034 Uiso 1 1 calc R . .
C93 C 0.3362(4) 0.7831(3) -0.1309(3) 0.0357(14) Uani 1 1 d . . .
H93A H 0.3164 0.7714 -0.1757 0.043 Uiso 1 1 calc R . .
H93B H 0.3215 0.8292 -0.1144 0.043 Uiso 1 1 calc R . .
C94 C 0.2628(5) 0.7259(4) -0.1077(3) 0.0504(19) Uani 1 1 d . . .
H94A H 0.2920 0.7304 -0.0647 0.060 Uiso 1 1 calc R . .
H94B H 0.2623 0.6784 -0.1318 0.060 Uiso 1 1 calc R . .
C95 C 0.1420(5) 0.7359(5) -0.1139(4) 0.062(2) Uani 1 1 d . . .
H95A H 0.0994 0.7045 -0.0937 0.074 Uiso 1 1 calc R . .
H95B H 0.1437 0.7849 -0.0932 0.074 Uiso 1 1 calc R . .
C96 C 0.0876(6) 0.7189(5) -0.1814(4) 0.068(3) Uani 1 1 d . . .
H96A H 0.1379 0.7407 -0.2038 0.102 Uiso 1 1 calc R . .
H96B H 0.0235 0.7372 -0.1842 0.102 Uiso 1 1 calc R . .
H96C H 0.0669 0.6679 -0.1989 0.102 Uiso 1 1 calc R . .
C97 C 0.1044(5) 0.8317(4) 0.3493(3) 0.0429(17) Uani 1 1 d . . .
H97 H 0.1611 0.8730 0.3758 0.051 Uiso 1 1 calc R . .
C35A C 0.9114(8) 0.4774(7) 0.6113(5) 0.039(2) Uani 0.454(10) 1 d PDU B 1
H35A H 0.8561 0.5030 0.6035 0.047 Uiso 0.454(10) 1 calc PR B 1
H35B H 0.8783 0.4419 0.6312 0.047 Uiso 0.454(10) 1 calc PR B 1
C36A C 0.9884(11) 0.5267(9) 0.6588(7) 0.054(4) Uani 0.454(10) 1 d PDU B 1
H36A H 1.0587 0.5163 0.6578 0.080 Uiso 0.454(10) 1 calc PR B 1
H36B H 0.9679 0.5239 0.6977 0.080 Uiso 0.454(10) 1 calc PR B 1
H36C H 0.9922 0.5740 0.6540 0.080 Uiso 0.454(10) 1 calc PR B 1
C35B C 0.9183(8) 0.4426(8) 0.6152(4) 0.048(2) Uani 0.546(10) 1 d PDU B 2
H35C H 0.8836 0.4819 0.6255 0.058 Uiso 0.546(10) 1 calc PR B 2
H35D H 0.8634 0.4005 0.6156 0.058 Uiso 0.546(10) 1 calc PR B 2
C36B C 0.9880(9) 0.4532(9) 0.6690(6) 0.061(4) Uani 0.546(10) 1 d PDU B 2
H36D H 0.9802 0.4089 0.6806 0.091 Uiso 0.546(10) 1 calc PR B 2
H36E H 0.9713 0.4885 0.7008 0.091 Uiso 0.546(10) 1 calc PR B 2
H36F H 1.0619 0.4696 0.6636 0.091 Uiso 0.546(10) 1 calc PR B 2
S5A S 0.68740(12) 0.94849(10) 0.32985(8) 0.0340(4) Uani 0.782(3) 1 d PD C 1
C57A C 0.5752(3) 0.9508(3) 0.3631(2) 0.0347(14) Uani 0.782(3) 1 d PDU C 1
H57 H 0.5781 0.9749 0.4040 0.042 Uiso 0.782(3) 1 calc PR C 1
C58A C 0.4796(3) 0.9130(3) 0.3224(2) 0.0317(13) Uani 0.782(3) 1 d PDU C 1
H58 H 0.4103 0.9087 0.3324 0.038 Uiso 0.782(3) 1 calc PR C 1
C59A C 0.5000(3) 0.8813(3) 0.2631(2) 0.0308(14) Uani 0.782(3) 1 d PDU C 1
H59 H 0.4453 0.8539 0.2297 0.037 Uiso 0.782(3) 1 calc PR C 1
C60A C 0.6103(3) 0.8961(3) 0.26093(19) 0.0227(12) Uani 0.782(3) 1 d PDU C 1
S5B S 0.4656(3) 0.8722(3) 0.25111(18) 0.0233(13) Uani 0.218(3) 1 d PD C 2
C57B C 0.4693(4) 0.9171(4) 0.3251(3) 0.032(2) Uani 0.218(3) 1 d PDU C 2
H57A H 0.4074 0.9187 0.3427 0.038 Uiso 0.218(3) 1 calc PR C 2
C58B C 0.5746(4) 0.9508(4) 0.3562(3) 0.034(2) Uani 0.218(3) 1 d PDU C 2
H58A H 0.5926 0.9780 0.3972 0.040 Uiso 0.218(3) 1 calc PR C 2
C59B C 0.6528(5) 0.9387(5) 0.3174(3) 0.030(2) Uani 0.218(3) 1 d PDU C 2
H59A H 0.7280 0.9573 0.3303 0.036 Uiso 0.218(3) 1 calc PR C 2
C60B C 0.6040(4) 0.8962(7) 0.2588(3) 0.027(2) Uani 0.218(3) 1 d PDU C 2

loop_
_atom_site_aniso_label
_atom_site_aniso_U_11
_atom_site_aniso_U_22
_atom_site_aniso_U_33
_atom_site_aniso_U_23
_atom_site_aniso_U_13
_atom_site_aniso_U_12
S1 0.0167(4) 0.0214(4) 0.0328(5) 0.0100(4) 0.0056(4) 0.0074(3)
C1 0.030(2) 0.023(2) 0.030(2) 0.0121(19) 0.0065(18) 0.0060(17)
C2 0.0213(18) 0.027(2) 0.043(3) 0.014(2) 0.0025(18) 0.0123(16)
C3 0.0115(15) 0.0191(18) 0.029(2) 0.0092(17) 0.0004(15) 0.0060(13)
C4 0.0089(14) 0.0257(19) 0.024(2) 0.0088(17) -0.0022(14) 0.0082(14)
S2 0.0296(5) 0.0455(7) 0.0497(8) 0.0119(6) 0.0066(5) 0.0204(5)
C9 0.038(2) 0.046(3) 0.051(3) 0.017(3) 0.012(2) 0.0293(19)
C10 0.061(3) 0.052(3) 0.036(3) 0.012(2) 0.015(2) 0.040(2)
C11 0.0229(15) 0.0196(17) 0.0200(18) 0.0125(15) 0.0100(14) 0.0156(13)
C12 0.0260(18) 0.0187(18) 0.030(2) 0.0047(18) 0.0000(18) 0.0135(15)
S3 0.0312(5) 0.0520(7) 0.0682(8) 0.0327(7) 0.0161(5) 0.0195(5)
C17 0.0208(19) 0.065(3) 0.050(3) 0.029(3) 0.011(2) 0.021(2)
C18 0.032(2) 0.033(2) 0.045(3) 0.019(2) 0.000(2) 0.006(2)
C19 0.0093(12) 0.0118(13) 0.0096(13) 0.0066(11) -0.0003(10) -0.0011(10)
C20 0.0183(17) 0.028(2) 0.024(2) 0.0052(19) -0.0009(16) 0.0119(15)
S4 0.0341(5) 0.0215(4) 0.0401(6) 0.0151(5) 0.0078(5) 0.0128(4)
C49 0.049(3) 0.023(2) 0.029(3) 0.008(2) -0.006(2) 0.0184(19)
C50 0.047(2) 0.035(2) 0.036(3) 0.012(2) 0.009(2) 0.0270(19)
C51 0.032(2) 0.026(2) 0.026(2) 0.001(2) -0.0008(18) 0.0162(17)
C52 0.0215(17) 0.0190(18) 0.032(2) 0.0106(18) 0.0027(17) 0.0129(14)
S6 0.0303(5) 0.0468(6) 0.0397(6) 0.0181(6) 0.0086(5) 0.0194(5)
C65 0.028(2) 0.043(3) 0.028(2) 0.014(2) 0.0028(19) 0.009(2)
C66 0.0220(18) 0.043(2) 0.031(2) 0.011(2) -0.0045(18) 0.0173(17)
C67 0.0242(15) 0.0267(16) 0.0159(15) 0.0118(13) -0.0035(12) -0.0060(13)
C68 0.0131(15) 0.0248(19) 0.030(2) 0.0112(18) 0.0047(15) 0.0106(14)
Cl1 0.0520(7) 0.0642(9) 0.0582(9) 0.0075(8) 0.0225(6) 0.0210(7)
F1 0.0167(9) 0.0383(13) 0.0575(16) 0.0245(12) 0.0143(10) 0.0186(9)
La1 0.00705(8) 0.01627(9) 0.02609(12) 0.00721(9) 0.00005(8) 0.00680(7)
N1 0.0171(15) 0.0275(19) 0.049(3) 0.011(2) 0.0059(16) 0.0012(15)
O1 0.0145(10) 0.0254(12) 0.0286(13) 0.0131(10) 0.0023(9) 0.0119(9)
Cl2 0.0446(6) 0.0891(10) 0.0858(10) 0.0491(8) 0.0269(6) 0.0383(6)
F2 0.0307(12) 0.0548(17) 0.0397(14) 0.0232(13) 0.0086(11) 0.0120(12)
La2 0.00995(8) 0.01574(9) 0.02357(11) 0.00711(9) -0.00138(8) 0.00645(7)
N2 0.0157(14) 0.0213(17) 0.036(2) 0.0031(17) 0.0003(15) 0.0049(13)
O2 0.0121(11) 0.0174(12) 0.0329(16) 0.0114(12) 0.0014(11) 0.0071(10)
Cl3 0.0365(6) 0.0460(7) 0.0554(9) 0.0087(7) -0.0021(6) 0.0092(5)
F3 0.0260(12) 0.0263(13) 0.0549(18) 0.0034(14) 0.0091(12) 0.0006(10)
N3 0.0208(17) 0.0304(19) 0.048(2) 0.0211(19) -0.0035(17) 0.0033(15)
O3 0.0172(11) 0.0185(13) 0.0309(17) -0.0019(13) 0.0025(12) 0.0095(10)
F4 0.073(2) 0.077(3) 0.063(2) -0.017(2) 0.0301(18) -0.0338(19)
N4 0.0231(16) 0.0313(19) 0.030(2) 0.0113(18) -0.0054(15) 0.0091(15)
O4 0.0147(12) 0.0232(16) 0.051(2) -0.0117(17) 0.0077(14) -0.0013(12)
C5 0.0111(15) 0.0239(19) 0.030(2) 0.0122(18) 0.0026(15) 0.0083(14)
F5 0.0366(17) 0.093(2) 0.105(3) 0.059(2) -0.0213(18) -0.0109(18)
O5 0.0157(11) 0.0284(14) 0.0233(14) 0.0139(12) 0.0043(11) 0.0103(11)
C6 0.0141(13) 0.0247(15) 0.0246(16) 0.0061(13) 0.0000(12) 0.0102(11)
F6 0.0384(14) 0.0383(15) 0.0425(16) 0.0129(14) 0.0100(13) -0.0046(13)
O6 0.0180(12) 0.0302(15) 0.0389(18) 0.0146(14) 0.0043(12) 0.0121(11)
C7 0.0069(14) 0.0237(18) 0.032(2) 0.0126(17) 0.0027(14) 0.0085(13)
F7 0.0291(12) 0.0600(16) 0.0514(16) 0.0308(14) 0.0106(11) 0.0273(11)
O7 0.0235(13) 0.0277(15) 0.0366(17) 0.0121(14) 0.0080(13) 0.0145(11)
C8 0.0110(15) 0.0257(19) 0.031(2) 0.0126(18) 0.0039(15) 0.0108(14)
F8 0.0274(11) 0.0396(14) 0.0333(14) 0.0037(12) 0.0054(11) 0.0186(10)
O8 0.0176(12) 0.0158(13) 0.0315(17) 0.0009(13) 0.0015(12) 0.0065(10)
F9 0.0157(10) 0.0398(15) 0.0521(18) 0.0003(14) -0.0008(11) 0.0084(10)
O9 0.0076(11) 0.0321(16) 0.0378(18) 0.0085(15) -0.0017(12) 0.0069(11)
F10 0.0487(14) 0.0476(15) 0.0505(15) 0.0252(13) 0.0253(12) 0.0264(12)
O10 0.0118(11) 0.0327(15) 0.0330(15) 0.0232(13) 0.0106(11) 0.0059(11)
F11 0.0385(14) 0.0426(15) 0.0377(15) 0.0210(13) -0.0007(12) 0.0146(12)
O11 0.0173(12) 0.0255(14) 0.0297(16) 0.0082(13) -0.0005(12) 0.0096(11)
F12 0.0340(14) 0.0356(15) 0.0582(18) 0.0192(14) 0.0076(13) -0.0009(12)
O12 0.0122(11) 0.0238(14) 0.048(2) 0.0147(14) 0.0011(12) 0.0080(11)
C13 0.0159(16) 0.026(2) 0.029(2) 0.0108(19) -0.0010(16) 0.0071(15)
F13 0.0385(16) 0.091(3) 0.052(2) -0.005(2) 0.0027(16) -0.0196(18)
O13 0.0164(11) 0.0227(14) 0.0166(14) -0.0051(13) -0.0023(11) 0.0071(10)
C14 0.028(2) 0.023(2) 0.027(3) -0.003(2) -0.0006(19) -0.0034(18)
F14 0.0249(13) 0.0531(19) 0.094(3) 0.0113(19) 0.0103(15) 0.0099(13)
O14 0.0186(13) 0.0223(15) 0.0274(17) -0.0015(14) -0.0049(12) 0.0006(11)
C15 0.0164(18) 0.033(2) 0.038(3) 0.015(2) -0.0018(18) 0.0001(17)
F15 0.0380(15) 0.0483(18) 0.079(2) 0.0220(17) 0.0201(15) 0.0013(14)
O15 0.0149(11) 0.0290(14) 0.0359(17) 0.0169(13) 0.0016(12) 0.0137(10)
C16 0.034(2) 0.040(3) 0.021(2) 0.005(2) -0.004(2) -0.019(2)
F16 0.0229(12) 0.101(2) 0.0514(17) 0.0289(17) 0.0058(12) 0.0248(14)
O16 0.0170(10) 0.0261(12) 0.0234(13) 0.0066(10) 0.0002(9) 0.0146(9)
F17 0.0436(14) 0.0410(17) 0.069(2) 0.0040(16) 0.0302(14) 0.0139(13)
O17 0.0296(15) 0.0362(18) 0.038(2) 0.0021(17) 0.0017(15) 0.0136(14)
F18 0.0401(14) 0.0491(16) 0.0692(18) 0.0310(15) 0.0267(13) 0.0162(13)
O18 0.0217(13) 0.0115(13) 0.0373(19) -0.0062(14) -0.0007(13) 0.0023(11)
O19 0.0308(16) 0.042(2) 0.054(2) 0.0204(18) 0.0127(16) 0.0133(15)
O20 0.0219(13) 0.0316(15) 0.0266(15) 0.0170(13) 0.0048(12) 0.0109(12)
C21 0.0204(16) 0.0205(18) 0.015(2) 0.0008(17) -0.0029(15) 0.0108(14)
C22 0.0185(17) 0.0187(18) 0.021(2) 0.0044(17) -0.0074(16) 0.0084(14)
C23 0.0137(15) 0.026(2) 0.021(2) -0.0012(19) -0.0049(15) 0.0098(14)
C24 0.0127(16) 0.036(2) 0.025(2) 0.009(2) -0.0033(16) 0.0113(16)
C25 0.0237(19) 0.036(2) 0.040(3) 0.014(2) 0.0056(19) 0.0150(17)
C26 0.0215(16) 0.0242(19) 0.033(2) 0.0140(18) 0.0121(16) 0.0149(14)
C27 0.0212(16) 0.0123(16) 0.029(2) 0.0028(17) 0.0060(16) 0.0126(13)
C28 0.0211(17) 0.0187(18) 0.031(2) 0.0081(18) 0.0044(17) 0.0080(15)
C29 0.0270(19) 0.0090(16) 0.035(3) 0.0018(18) 0.0019(18) 0.0082(14)
C30 0.0258(19) 0.027(2) 0.035(3) 0.007(2) 0.0052(19) 0.0071(17)
C31 0.0300(19) 0.0200(19) 0.033(2) 0.0073(19) 0.0081(18) 0.0113(16)
C32 0.026(2) 0.022(2) 0.038(3) 0.013(2) 0.0070(19) 0.0029(17)
C33 0.0221(19) 0.037(2) 0.049(3) 0.010(2) 0.0126(19) 0.0022(18)
C34 0.0206(19) 0.056(3) 0.053(3) 0.009(2) 0.001(2) -0.002(2)
C37 0.0175(18) 0.041(3) 0.033(3) 0.006(2) -0.0074(18) 0.0129(17)
C38 0.0136(15) 0.0212(18) 0.034(2) 0.0084(18) 0.0005(16) 0.0111(14)
C39 0.0127(15) 0.0203(18) 0.034(2) 0.0129(17) 0.0009(15) 0.0099(13)
C40 0.0151(13) 0.0165(14) 0.0273(16) 0.0065(12) 0.0018(12) 0.0096(11)
C41 0.0105(15) 0.029(2) 0.036(2) 0.0120(19) 0.0058(15) 0.0093(14)
C42 0.0184(17) 0.027(2) 0.043(3) 0.016(2) 0.0089(18) 0.0086(16)
C43 0.0116(16) 0.027(2) 0.046(3) 0.012(2) 0.0067(17) 0.0070(15)
C44 0.0219(17) 0.025(2) 0.027(2) 0.0106(18) 0.0055(16) 0.0104(15)
C45 0.0170(17) 0.024(2) 0.039(3) 0.003(2) -0.0071(18) 0.0112(15)
C46 0.0161(17) 0.027(2) 0.038(3) 0.006(2) 0.0030(17) 0.0086(16)
C47 0.0255(19) 0.032(2) 0.035(3) 0.007(2) 0.0045(19) 0.0120(18)
C48 0.037(2) 0.035(3) 0.041(3) 0.008(2) 0.009(2) 0.015(2)
C53 0.0150(16) 0.0155(17) 0.030(2) 0.0104(17) -0.0002(16) 0.0066(14)
C54 0.0125(15) 0.030(2) 0.044(3) 0.018(2) 0.0052(16) 0.0141(14)
C55 0.0085(15) 0.027(2) 0.034(2) 0.0127(19) 0.0019(15) 0.0058(14)
C56 0.0245(18) 0.0230(19) 0.047(3) 0.018(2) 0.0066(19) 0.0144(16)
C61 0.0174(16) 0.0194(18) 0.031(2) 0.0092(18) 0.0012(16) 0.0084(14)
C62 0.0180(19) 0.035(2) 0.033(3) 0.007(2) -0.0009(18) 0.0008(18)
C63 0.0199(18) 0.023(2) 0.035(3) 0.002(2) 0.0006(18) 0.0041(16)
C64 0.022(2) 0.035(3) 0.041(3) 0.005(2) 0.003(2) 0.0024(19)
C69 0.0126(15) 0.0144(17) 0.024(2) 0.0018(17) -0.0056(15) 0.0068(13)
C70 0.0127(15) 0.033(2) 0.038(2) 0.0212(19) 0.0033(16) 0.0126(15)
C71 0.0170(16) 0.0206(18) 0.026(2) 0.0076(18) 0.0036(16) 0.0061(14)
C72 0.0169(17) 0.034(2) 0.040(3) 0.012(2) 0.0054(18) 0.0133(16)
C73 0.032(2) 0.054(3) 0.037(3) 0.012(3) 0.008(2) 0.011(2)
C74 0.0284(19) 0.026(2) 0.020(2) -0.0029(19) -0.0053(18) 0.0148(16)
C75 0.041(2) 0.026(2) 0.033(3) -0.002(2) -0.006(2) 0.0243(17)
C76 0.041(2) 0.024(2) 0.033(3) 0.010(2) -0.003(2) 0.0150(19)
C77 0.0246(19) 0.024(2) 0.034(3) 0.008(2) -0.0068(19) 0.0111(16)
C78 0.0177(18) 0.022(2) 0.037(3) 0.004(2) -0.0093(18) 0.0051(16)
C79 0.0254(19) 0.026(2) 0.019(2) -0.007(2) -0.0025(17) 0.0059(17)
C80 0.028(2) 0.030(2) 0.036(3) 0.019(2) -0.008(2) 0.0031(19)
C81 0.032(2) 0.033(3) 0.036(3) 0.014(2) -0.003(2) -0.006(2)
C82 0.022(2) 0.052(3) 0.049(3) 0.019(3) 0.011(2) 0.008(2)
C83 0.034(2) 0.051(3) 0.046(3) 0.017(3) -0.002(2) 0.016(2)
C84 0.037(3) 0.087(5) 0.069(4) 0.033(4) -0.003(3) 0.024(3)
C85 0.025(2) 0.038(3) 0.059(4) 0.014(3) 0.009(2) 0.000(2)
C86 0.0309(19) 0.0210(19) 0.037(3) 0.0103(19) 0.0084(19) 0.0158(16)
C87 0.055(3) 0.031(2) 0.039(3) 0.018(2) 0.021(2) 0.022(2)
C88 0.044(2) 0.025(2) 0.027(2) 0.0093(19) 0.008(2) 0.0174(18)
C89 0.036(2) 0.0157(17) 0.021(2) 0.0069(17) 0.0032(17) 0.0140(15)
C90 0.0265(19) 0.0179(18) 0.024(2) 0.0018(18) -0.0020(17) 0.0109(15)
C91 0.0236(17) 0.028(2) 0.032(2) 0.0180(18) 0.0115(16) 0.0120(16)
C92 0.032(2) 0.0165(19) 0.032(3) 0.0066(19) -0.011(2) 0.0048(17)
C93 0.022(2) 0.035(2) 0.050(3) 0.022(2) -0.008(2) 0.0050(19)
C94 0.041(3) 0.048(3) 0.049(4) 0.014(3) -0.009(3) -0.008(3)
C95 0.028(3) 0.070(5) 0.073(5) 0.014(4) -0.004(3) -0.006(3)
C96 0.028(3) 0.088(5) 0.092(5) 0.046(4) 0.003(3) 0.004(3)
C97 0.031(2) 0.050(3) 0.037(3) -0.003(3) -0.001(2) 0.008(2)
C35A 0.017(3) 0.046(4) 0.055(4) 0.010(4) 0.004(3) 0.015(3)
C36A 0.033(5) 0.062(6) 0.063(7) 0.020(6) -0.005(5) 0.011(5)
C35B 0.021(3) 0.060(4) 0.060(4) 0.013(4) 0.002(3) 0.010(3)
C36B 0.035(5) 0.068(6) 0.074(7) 0.018(6) -0.010(5) 0.011(5)
S5A 0.0283(7) 0.0384(8) 0.0270(8) 0.0011(7) 0.0006(6) 0.0016(6)
C57A 0.036(2) 0.035(2) 0.028(2) -0.003(2) 0.007(2) 0.009(2)
C58A 0.033(2) 0.029(2) 0.030(2) 0.001(2) 0.006(2) 0.0103(19)
C59A 0.029(2) 0.029(2) 0.032(2) 0.003(2) -0.001(2) 0.0115(19)
C60A 0.0223(19) 0.028(2) 0.023(2) 0.0124(19) -0.0007(18) 0.0141(17)
S5B 0.020(2) 0.027(2) 0.018(2) 0.000(2) -0.0006(18) 0.0053(18)
C57B 0.033(3) 0.029(3) 0.030(3) -0.002(3) 0.005(3) 0.012(3)
C58B 0.036(3) 0.032(3) 0.029(3) -0.001(3) 0.005(3) 0.011(3)
C59B 0.032(3) 0.032(3) 0.026(3) 0.006(3) 0.002(3) 0.009(3)
C60B 0.027(4) 0.029(4) 0.025(4) 0.009(4) -0.001(4) 0.012(4)

loop_
_atom_type_symbol
_atom_type_description
_atom_type_scat_dispersion_real
_atom_type_scat_dispersion_imag
_atom_type_scat_source
C C 0.0181 0.0091 'International Tables Vol C Tables 4.2.6.8 and 6.1.1.4'
Cl Cl 0.3639 0.7018 'International Tables Vol C Tables 4.2.6.8 and 6.1.1.4'
F F 0.0727 0.0534 'International Tables Vol C Tables 4.2.6.8 and 6.1.1.4'
La La -1.4094 9.0376 'International Tables Vol C Tables 4.2.6.8 and 6.1.1.4'
N N 0.0311 0.0180 'International Tables Vol C Tables 4.2.6.8 and 6.1.1.4'
O O 0.0492 0.0322 'International Tables Vol C Tables 4.2.6.8 and 6.1.1.4'
S S 0.3331 0.5567 'International Tables Vol C Tables 4.2.6.8 and 6.1.1.4'
H H 0.0000 0.0000 'International Tables Vol C Tables 4.2.6.8 and 6.1.1.4'

loop_
_geom_angle_atom_site_label_1
_geom_angle_atom_site_label_2
_geom_angle_atom_site_label_3
_geom_angle
C1 S1 C4 92.3(2)
C2 C1 S1 112.3(4)
C2 C1 H1A 123.9
S1 C1 H1A 123.9
C1 C2 C3 112.3(5)
C1 C2 H2A 123.9
C3 C2 H2A 123.9
C4 C3 C2 111.5(4)
C4 C3 H3 124.2
C2 C3 H3 124.2
C3 C4 C5 130.0(4)
C3 C4 S1 111.7(4)
C5 C4 S1 118.2(3)
C9 S2 C12 92.1(3)
C10 C9 S2 113.1(5)
C10 C9 H9 123.4
S2 C9 H9 123.4
C9 C10 C11 117.3(6)
C9 C10 H10 121.3
C11 C10 H10 121.3
C10 C11 C12 103.7(4)
C10 C11 H11 128.1
C12 C11 H11 128.1
C11 C12 C13 128.6(4)
C11 C12 S2 113.7(4)
C13 C12 S2 117.7(3)
C17 S3 C20 93.4(3)
C18 C17 S3 114.1(4)
C18 C17 H17 122.9
S3 C17 H17 122.9
C17 C18 C19 115.1(5)
C17 C18 H18 122.4
C19 C18 H18 122.4
C18 C19 C20 103.7(4)
C18 C19 H19 128.1
C20 C19 H19 128.1
C21 C20 C19 128.3(4)
C21 C20 S3 117.9(4)
C19 C20 S3 113.5(3)
C49 S4 C52 92.0(3)
C50 C49 S4 111.8(4)
C50 C49 H49 124.1
S4 C49 H49 124.1
C49 C50 C51 113.8(5)
C49 C50 H50 123.1
C51 C50 H50 123.1
C52 C51 C50 111.3(5)
C52 C51 H51 124.4
C50 C51 H51 124.4
C51 C52 C53 132.2(5)
C51 C52 S4 111.2(4)
C53 C52 S4 116.5(4)
C65 S6 C68 93.2(3)
C66 C65 S6 112.3(5)
C66 C65 H65 123.9
S6 C65 H65 123.9
C65 C66 C67 116.4(5)
C65 C66 H66 121.8
C67 C66 H66 121.8
C66 C67 C68 105.5(4)
C66 C67 H67 127.3
C68 C67 H67 127.3
C69 C68 C67 129.2(4)
C69 C68 S6 118.2(3)
C67 C68 S6 112.5(4)
O10 La1 O4 74.61(13)
O10 La1 O8 76.84(12)
O4 La1 O8 144.11(11)
O10 La1 O5 148.69(11)
O4 La1 O5 105.57(13)
O8 La1 O5 88.10(12)
O10 La1 O1 69.30(11)
O4 La1 O1 97.62(13)
O8 La1 O1 92.14(11)
O5 La1 O1 139.54(10)
O10 La1 O3 129.75(12)
O4 La1 O3 68.38(11)
O8 La1 O3 147.38(10)
O5 La1 O3 75.62(12)
O1 La1 O3 83.01(11)
O10 La1 O6 82.81(12)
O4 La1 O6 76.03(12)
O8 La1 O6 79.26(11)
O5 La1 O6 67.34(11)
O1 La1 O6 152.04(12)
O3 La1 O6 118.13(11)
O10 La1 O2 125.90(10)
O4 La1 O2 140.61(11)
O8 La1 O2 74.71(10)
O5 La1 O2 74.25(10)
O1 La1 O2 66.88(11)
O3 La1 O2 73.74(10)
O6 La1 O2 133.82(11)
C32 N1 C33 124.2(4)
C32 N1 H1 117.9
C33 N1 H1 117.9
C5 O1 La1 129.7(3)
O20 La2 O18 85.13(12)
O20 La2 O15 150.77(11)
O18 La2 O15 95.79(12)
O20 La2 O14 78.29(12)
O18 La2 O14 145.51(12)
O15 La2 O14 84.99(11)
O20 La2 O13 120.04(12)
O18 La2 O13 145.09(11)
O15 La2 O13 74.02(12)
O14 La2 O13 68.18(11)
O20 La2 O11 71.88(12)
O18 La2 O11 93.84(11)
O15 La2 O11 136.89(12)
O14 La2 O11 109.05(11)
O13 La2 O11 74.23(11)
O20 La2 O16 84.15(12)
O18 La2 O16 79.31(10)
O15 La2 O16 67.45(11)
O14 La2 O16 69.15(11)
O13 La2 O16 123.80(10)
O11 La2 O16 155.60(12)
O20 La2 O12 131.00(11)
O18 La2 O12 71.16(12)
O15 La2 O12 75.85(11)
O14 La2 O12 141.01(12)
O13 La2 O12 73.97(11)
O11 La2 O12 67.86(12)
O16 La2 O12 129.62(11)
C44 N2 C45 126.0(5)
C44 N2 H2 117.0
C45 N2 H2 117.0
C7 O2 La1 124.6(3)
C80 N3 C81 123.4(5)
C80 N3 H3A 118.3
C81 N3 H3A 118.3
C13 O3 La1 137.4(3)
C92 N4 C93 124.8(5)
C92 N4 H4 117.6
C93 N4 H4 117.6
C15 O4 La1 136.3(3)
O1 C5 C6 124.3(5)
O1 C5 C4 116.7(4)
C6 C5 C4 118.9(4)
C21 O5 La1 139.3(3)
C7 C6 C5 120.7(4)
C7 C6 H6 119.7
C5 C6 H6 119.7
C23 O6 La1 133.8(3)
O2 C7 C6 130.4(4)
O2 C7 C8 113.8(4)
C6 C7 C8 115.8(4)
C26 O7 C25 117.7(4)
F2 C8 F1 106.3(4)
F2 C8 F3 106.8(4)
F1 C8 F3 106.0(3)
F2 C8 C7 112.1(3)
F1 C8 C7 114.6(4)
F3 C8 C7 110.5(4)
C28 O8 La1 147.4(3)
C38 O9 C37 117.8(4)
C40 O10 La1 151.0(3)
C53 O11 La2 132.0(3)
C55 O12 La2 127.6(3)
O3 C13 C14 123.9(5)
O3 C13 C12 119.5(4)
C14 C13 C12 116.6(4)
C61 O13 La2 135.7(3)
C15 C14 C13 120.5(5)
C15 C14 H14 119.7
C13 C14 H14 119.7
C63 O14 La2 132.3(3)
O4 C15 C14 130.2(4)
O4 C15 C16 112.7(5)
C14 C15 C16 117.0(5)
C69 O15 La2 135.2(3)
F5 C16 F4 108.6(5)
F5 C16 F6 105.9(5)
F4 C16 F6 106.2(5)
F5 C16 C15 110.4(5)
F4 C16 C15 114.1(5)
F6 C16 C15 111.3(4)
C71 O16 La2 130.2(3)
C74 O17 C73 116.3(4)
C78 O18 La2 137.5(3)
C86 O19 C85 118.5(5)
C90 O20 La2 151.6(3)
O5 C21 C22 123.0(4)
O5 C21 C20 116.9(4)
C22 C21 C20 120.0(4)
C23 C22 C21 122.4(5)
C23 C22 H22 118.8
C21 C22 H22 118.8
O6 C23 C22 128.7(4)
O6 C23 C24 112.9(4)
C22 C23 C24 118.3(5)
F7 C24 F8 107.4(4)
F7 C24 F9 107.3(4)
F8 C24 F9 106.2(4)
F7 C24 C23 113.8(4)
F8 C24 C23 110.7(4)
F9 C24 C23 111.0(4)
O7 C25 H25A 109.5
O7 C25 H25B 109.5
H25A C25 H25B 109.5
O7 C25 H25C 109.5
H25A C25 H25C 109.5
H25B C25 H25C 109.5
O7 C26 C31 114.0(4)
O7 C26 C27 123.5(4)
C31 C26 C27 122.5(4)
C26 C27 C28 119.7(4)
C26 C27 H27 120.1
C28 C27 H27 120.1
O8 C28 C27 121.3(4)
O8 C28 C29 120.6(4)
C27 C28 C29 118.0(4)
C30 C29 C32 119.3(4)
C30 C29 C28 120.3(4)
C32 C29 C28 120.4(4)
C31 C30 C29 121.2(4)
C31 C30 H30 119.4
C29 C30 H30 119.4
C26 C31 C30 118.2(5)
C26 C31 H31 120.9
C30 C31 H31 120.9
N1 C32 C29 126.2(4)
N1 C32 H32 116.9
C29 C32 H32 116.9
N1 C33 C34 111.5(5)
N1 C33 H33A 109.3
C34 C33 H33A 109.3
N1 C33 H33B 109.3
C34 C33 H33B 109.3
H33A C33 H33B 108.0
C35B C34 C33 125.2(7)
C35A C34 C33 100.9(7)
C35B C34 H34A 87.2
C35A C34 H34A 111.6
C33 C34 H34A 111.6
C35B C34 H34B 108.8
C35A C34 H34B 111.6
C33 C34 H34B 111.6
H34A C34 H34B 109.4
O9 C37 H37A 109.5
O9 C37 H37B 109.5
H37A C37 H37B 109.5
O9 C37 H37C 109.5
H37A C37 H37C 109.5
H37B C37 H37C 109.5
C39 C38 O9 123.3(5)
C39 C38 C43 122.6(4)
O9 C38 C43 114.1(4)
C38 C39 C40 119.3(5)
C38 C39 H39 120.4
C40 C39 H39 120.4
O10 C40 C41 121.4(4)
O10 C40 C39 120.4(4)
C41 C40 C39 118.2(4)
C40 C41 C44 120.3(4)
C40 C41 C42 120.7(4)
C44 C41 C42 118.9(5)
C43 C42 C41 120.4(5)
C43 C42 H42 119.8
C41 C42 H42 119.8
C42 C43 C38 118.6(4)
C42 C43 H43 120.7
C38 C43 H43 120.7
N2 C44 C41 126.1(5)
N2 C44 H44 116.9
C41 C44 H44 116.9
N2 C45 C46 112.1(4)
N2 C45 H45A 109.2
C46 C45 H45A 109.2
N2 C45 H45B 109.2
C46 C45 H45B 109.2
H45A C45 H45B 107.9
C47 C46 C45 113.6(4)
C47 C46 H46A 108.9
C45 C46 H46A 108.9
C47 C46 H46B 108.9
C45 C46 H46B 108.9
H46A C46 H46B 107.7
C46 C47 C48 112.9(4)
C46 C47 H47A 109.0
C48 C47 H47A 109.0
C46 C47 H47B 109.0
C48 C47 H47B 109.0
H47A C47 H47B 107.8
C47 C48 H48A 109.5
C47 C48 H48B 109.5
H48A C48 H48B 109.5
C47 C48 H48C 109.5
H48A C48 H48C 109.5
H48B C48 H48C 109.5
O11 C53 C54 124.3(5)
O11 C53 C52 119.1(4)
C54 C53 C52 116.5(4)
C55 C54 C53 122.6(4)
C55 C54 H54 118.7
C53 C54 H54 118.7
O12 C55 C54 129.5(5)
O12 C55 C56 114.1(5)
C54 C55 C56 116.3(4)
F12 C56 F11 107.0(4)
F12 C56 F10 105.6(4)
F11 C56 F10 107.7(5)
F12 C56 C55 111.4(5)
F11 C56 C55 111.4(4)
F10 C56 C55 113.3(4)
O13 C61 C62 123.1(4)
O13 C61 C60A 118.3(4)
C62 C61 C60A 118.5(4)
O13 C61 C60B 115.3(4)
C62 C61 C60B 121.4(4)
C63 C62 C61 122.1(4)
C63 C62 H62 119.0
C61 C62 H62 119.0
O14 C63 C62 129.2(4)
O14 C63 C64 113.9(5)
C62 C63 C64 116.8(4)
F13 C64 F14 108.2(5)
F13 C64 F15 106.1(5)
F14 C64 F15 105.9(5)
F13 C64 C63 114.2(5)
F14 C64 C63 112.1(5)
F15 C64 C63 109.8(5)
O15 C69 C70 124.3(5)
O15 C69 C68 116.2(4)
C70 C69 C68 119.5(4)
C71 C70 C69 122.0(4)
C71 C70 H70 119.0
C69 C70 H70 119.0
O16 C71 C70 129.5(4)
O16 C71 C72 115.3(4)
C70 C71 C72 115.2(4)
F16 C72 F18 107.8(4)
F16 C72 F17 107.1(5)
F18 C72 F17 104.9(5)
F16 C72 C71 115.6(5)
F18 C72 C71 110.5(4)
F17 C72 C71 110.3(4)
O17 C73 H73A 109.5
O17 C73 H73B 109.5
H73A C73 H73B 109.5
O17 C73 H73C 109.5
H73A C73 H73C 109.5
H73B C73 H73C 109.5
O17 C74 C79 124.1(5)
O17 C74 C75 114.2(5)
C79 C74 C75 121.6(5)
C76 C75 C74 119.0(5)
C76 C75 H75 120.5
C74 C75 H75 120.5
C75 C76 C77 120.6(5)
C75 C76 H76 119.7
C77 C76 H76 119.7
C76 C77 C80 119.4(5)
C76 C77 C78 120.7(5)
C80 C77 C78 119.9(5)
O18 C78 C79 120.9(4)
O18 C78 C77 121.5(5)
C79 C78 C77 117.6(5)
C74 C79 C78 120.4(5)
C74 C79 H79 119.8
C78 C79 H79 119.8
N3 C80 C77 125.9(5)
N3 C80 H80 117.0
C77 C80 H80 117.0
N3 C81 C82 112.0(5)
N3 C81 H81A 109.2
C82 C81 H81A 109.2
N3 C81 H81B 109.2
C82 C81 H81B 109.2
H81A C81 H81B 107.9
C81 C82 C83 112.6(5)
C81 C82 H82A 109.1
C83 C82 H82A 109.1
C81 C82 H82B 109.1
C83 C82 H82B 109.1
H82A C82 H82B 107.8
C84 C83 C82 112.2(6)
C84 C83 H83A 109.2
C82 C83 H83A 109.2
C84 C83 H83B 109.2
C82 C83 H83B 109.2
H83A C83 H83B 107.9
C83 C84 H84A 109.5
C83 C84 H84B 109.5
H84A C84 H84B 109.5
C83 C84 H84C 109.5
H84A C84 H84C 109.5
H84B C84 H84C 109.5
O19 C85 H85A 109.5
O19 C85 H85B 109.5
H85A C85 H85B 109.5
O19 C85 H85C 109.5
H85A C85 H85C 109.5
H85B C85 H85C 109.5
O19 C86 C91 123.5(5)
O19 C86 C87 115.4(5)
C91 C86 C87 121.1(5)
C88 C87 C86 119.5(6)
C88 C87 H87 120.2
C86 C87 H87 120.2
C87 C88 C89 121.7(5)
C87 C88 H88 119.1
C89 C88 H88 119.1
C92 C89 C88 118.4(5)
C92 C89 C90 121.2(5)
C88 C89 C90 119.7(4)
O20 C90 C91 120.7(4)
O20 C90 C89 120.9(4)
C91 C90 C89 118.4(5)
C86 C91 C90 119.4(5)
C86 C91 H91 120.3
C90 C91 H91 120.3
N4 C92 C89 126.2(5)
N4 C92 H92 116.9
C89 C92 H92 116.9
N4 C93 C94 114.4(5)
N4 C93 H93A 108.7
C94 C93 H93A 108.7
N4 C93 H93B 108.7
C94 C93 H93B 108.7
H93A C93 H93B 107.6
C93 C94 C95 110.1(7)
C93 C94 H94A 109.7
C95 C94 H94A 109.7
C93 C94 H94B 109.7
C95 C94 H94B 109.7
H94A C94 H94B 108.2
C96 C95 C94 111.2(7)
C96 C95 H95A 109.4
C94 C95 H95A 109.4
C96 C95 H95B 109.4
C94 C95 H95B 109.4
H95A C95 H95B 108.0
C95 C96 H96A 109.5
C95 C96 H96B 109.5
H96A C96 H96B 109.5
C95 C96 H96C 109.5
H96A C96 H96C 109.5
H96B C96 H96C 109.5
Cl1 C97 Cl3 111.1(4)
Cl1 C97 Cl2 111.0(4)
Cl3 C97 Cl2 112.5(4)
Cl1 C97 H97 107.3
Cl3 C97 H97 107.3
Cl2 C97 H97 107.3
C36A C35A C34 135.5(10)
C36A C35A H35A 103.3
C34 C35A H35A 103.3
C36A C35A H35B 103.3
C34 C35A H35B 103.3
H35A C35A H35B 105.2
C36B C35B C34 142.9(10)
C36B C35B H35C 101.2
C34 C35B H35C 101.2
C36B C35B H35D 101.2
C34 C35B H35D 101.2
H35C C35B H35D 104.5
C35B C36B H36D 109.5
C35B C36B H36E 109.5
H36D C36B H36E 109.5
C35B C36B H36F 109.5
H36D C36B H36F 109.5
H36E C36B H36F 109.5
C57A S5A C60A 92.4(2)
C58A C57A S5A 112.1(3)
C58A C57A H57 123.9
S5A C57A H57 123.9
C57A C58A C59A 111.7(4)
C57A C58A H58 124.1
C59A C58A H58 124.1
C60A C59A C58A 112.2(4)
C60A C59A H59 123.9
C58A C59A H59 123.9
C59A C60A C61 123.8(4)
C59A C60A S5A 111.6(3)
C61 C60A S5A 124.6(3)
C57B S5B C60B 92.8(3)
C58B C57B S5B 112.2(4)
C58B C57B H57A 123.9
S5B C57B H57A 123.9
C57B C58B C59B 111.4(5)
C57B C58B H58A 124.3
C59B C58B H58A 124.3
C60B C59B C58B 112.4(5)
C60B C59B H59A 123.8
C58B C59B H59A 123.8
C59B C60B C61 129.6(5)
C59B C60B S5B 111.3(5)
C61 C60B S5B 119.1(4)

loop_
_geom_bond_atom_site_label_1
_geom_bond_atom_site_label_2
_geom_bond_distance
S1 C1 1.702(6)
S1 C4 1.712(5)
C1 C2 1.371(7)
C1 H1A 0.9300
C2 C3 1.433(8)
C2 H2A 0.9300
C3 C4 1.386(6)
C3 H3 0.9300
C4 C5 1.470(7)
S2 C9 1.682(7)
S2 C12 1.707(4)
C9 C10 1.322(8)
C9 H9 0.9300
C10 C11 1.466(8)
C10 H10 0.9300
C11 C12 1.477(6)
C11 H11 0.9300
C12 C13 1.488(7)
S3 C17 1.656(7)
S3 C20 1.709(5)
C17 C18 1.389(9)
C17 H17 0.9300
C18 C19 1.487(7)
C18 H18 0.9300
C19 C20 1.519(7)
C19 H19 0.9300
C20 C21 1.461(7)
S4 C49 1.700(6)
S4 C52 1.723(5)
C49 C50 1.357(9)
C49 H49 0.9300
C50 C51 1.412(8)
C50 H50 0.9300
C51 C52 1.387(7)
C51 H51 0.9300
C52 C53 1.469(7)
S6 C65 1.691(6)
S6 C68 1.741(5)
C65 C66 1.377(8)
C65 H65 0.9300
C66 C67 1.474(8)
C66 H66 0.9300
C67 C68 1.486(7)
C67 H67 0.9300
C68 C69 1.438(7)
Cl1 C97 1.727(7)
F1 C8 1.336(5)
La1 O10 2.433(3)
La1 O4 2.436(3)
La1 O8 2.442(3)
La1 O5 2.458(4)
La1 O1 2.497(3)
La1 O3 2.507(3)
La1 O6 2.524(3)
La1 O2 2.562(3)
N1 C32 1.274(7)
N1 C33 1.484(6)
N1 H1 0.8600
O1 C5 1.259(6)
Cl2 C97 1.761(7)
F2 C8 1.331(6)
La2 O20 2.421(4)
La2 O18 2.448(3)
La2 O15 2.490(4)
La2 O14 2.492(3)
La2 O13 2.497(3)
La2 O11 2.510(3)
La2 O16 2.550(3)
La2 O12 2.552(3)
N2 C44 1.290(6)
N2 C45 1.468(6)
N2 H2 0.8600
O2 C7 1.257(5)
Cl3 C97 1.752(8)
F3 C8 1.340(5)
N3 C80 1.287(8)
N3 C81 1.467(7)
N3 H3A 0.8600
O3 C13 1.264(6)
F4 C16 1.312(8)
N4 C92 1.304(8)
N4 C93 1.451(6)
N4 H4 0.8600
O4 C15 1.259(7)
C5 C6 1.430(6)
F5 C16 1.306(9)
O5 C21 1.243(6)
C6 C7 1.393(7)
C6 H6 0.9300
F6 C16 1.315(7)
O6 C23 1.287(7)
C7 C8 1.543(6)
F7 C24 1.317(7)
O7 C26 1.366(5)
O7 C25 1.430(6)
F8 C24 1.338(6)
O8 C28 1.290(6)
F9 C24 1.340(5)
O9 C38 1.378(5)
O9 C37 1.425(7)
F10 C56 1.342(7)
O10 C40 1.302(5)
F11 C56 1.336(6)
O11 C53 1.264(6)
F12 C56 1.335(6)
O12 C55 1.264(6)
C13 C14 1.451(6)
F13 C64 1.302(7)
O13 C61 1.268(5)
C14 C15 1.378(8)
C14 H14 0.9300
F14 C64 1.322(8)
O14 C63 1.250(6)
C15 C16 1.544(6)
F15 C64 1.333(8)
O15 C69 1.274(5)
F16 C72 1.298(6)
O16 C71 1.236(6)
F17 C72 1.340(6)
O17 C74 1.360(7)
O17 C73 1.433(8)
F18 C72 1.336(7)
O18 C78 1.294(7)
O19 C86 1.353(6)
O19 C85 1.424(8)
O20 C90 1.313(7)
C21 C22 1.424(6)
C22 C23 1.361(7)
C22 H22 0.9300
C23 C24 1.544(6)
C25 H25A 0.9600
C25 H25B 0.9600
C25 H25C 0.9600
C26 C31 1.395(6)
C26 C27 1.401(6)
C27 C28 1.418(6)
C27 H27 0.9300
C28 C29 1.434(6)
C29 C30 1.406(7)
C29 C32 1.417(7)
C30 C31 1.396(7)
C30 H30 0.9300
C31 H31 0.9300
C32 H32 0.9300
C33 C34 1.522(10)
C33 H33A 0.9700
C33 H33B 0.9700
C34 C35B 1.482(10)
C34 C35A 1.503(11)
C34 H34A 0.9700
C34 H34B 0.9700
C37 H37A 0.9600
C37 H37B 0.9600
C37 H37C 0.9600
C38 C39 1.371(6)
C38 C43 1.416(8)
C39 C40 1.423(6)
C39 H39 0.9300
C40 C41 1.409(7)
C41 C44 1.425(6)
C41 C42 1.425(6)
C42 C43 1.361(7)
C42 H42 0.9300
C43 H43 0.9300
C44 H44 0.9300
C45 C46 1.527(7)
C45 H45A 0.9700
C45 H45B 0.9700
C46 C47 1.520(7)
C46 H46A 0.9700
C46 H46B 0.9700
C47 C48 1.524(7)
C47 H47A 0.9700
C47 H47B 0.9700
C48 H48A 0.9600
C48 H48B 0.9600
C48 H48C 0.9600
C53 C54 1.425(8)
C54 C55 1.384(7)
C54 H54 0.9300
C55 C56 1.544(8)
C61 C62 1.434(6)
C61 C60A 1.467(6)
C61 C60B 1.475(8)
C62 C63 1.389(8)
C62 H62 0.9300
C63 C64 1.538(6)
C69 C70 1.414(7)
C70 C71 1.388(8)
C70 H70 0.9300
C71 C72 1.555(7)
C73 H73A 0.9600
C73 H73B 0.9600
C73 H73C 0.9600
C74 C79 1.373(7)
C74 C75 1.428(7)
C75 C76 1.374(9)
C75 H75 0.9300
C76 C77 1.407(8)
C76 H76 0.9300
C77 C80 1.422(8)
C77 C78 1.440(7)
C78 C79 1.420(7)
C79 H79 0.9300
C80 H80 0.9300
C81 C82 1.518(9)
C81 H81A 0.9700
C81 H81B 0.9700
C82 C83 1.552(9)
C82 H82A 0.9700
C82 H82B 0.9700
C83 C84 1.506(10)
C83 H83A 0.9700
C83 H83B 0.9700
C84 H84A 0.9600
C84 H84B 0.9600
C84 H84C 0.9600
C85 H85A 0.9600
C85 H85B 0.9600
C85 H85C 0.9600
C86 C91 1.402(8)
C86 C87 1.416(8)
C87 C88 1.350(8)
C87 H87 0.9300
C88 C89 1.409(8)
C88 H88 0.9300
C89 C92 1.409(7)
C89 C90 1.432(7)
C90 C91 1.421(6)
C91 H91 0.9300
C92 H92 0.9300
C93 C94 1.545(9)
C93 H93A 0.9700
C93 H93B 0.9700
C94 C95 1.581(10)
C94 H94A 0.9700
C94 H94B 0.9700
C95 C96 1.521(12)
C95 H95A 0.9700
C95 H95B 0.9700
C96 H96A 0.9600
C96 H96B 0.9600
C96 H96C 0.9600
C97 H97 0.9800
C35A C36A 1.381(13)
C35A H35A 0.9700
C35A H35B 0.9700
C36A H36A 0.9600
C36A H36B 0.9600
C36A H36C 0.9600
C35B C36B 1.352(13)
C35B H35C 0.9700
C35B H35D 0.9700
C36B H36D 0.9600
C36B H36E 0.9600
C36B H36F 0.9600
S5A C57A 1.701(5)
S5A C60A 1.702(4)
C57A C58A 1.376(5)
C57A H57 0.9300
C58A C59A 1.426(6)
C58A H58 0.9300
C59A C60A 1.381(5)
C59A H59 0.9300
S5B C57B 1.694(6)
S5B C60B 1.698(6)
C57B C58B 1.376(6)
C57B H57A 0.9300
C58B C59B 1.430(7)
C58B H58A 0.9300
C59B C60B 1.380(7)
C59B H59A 0.9300
